data_2200638
loop_
_publ_author_name
'Graham Smith'
'Ertong Wang'
'John P. Bartley'
'Raymond C. Bott'

_publ_section_title
;
 Pachypodol (4,5'-dihydroxy-3,3',7-trimethoxyflavone)
;
_journal_issue 10
_journal_name_full 'Acta Crystallographica Section E'
_journal_page_first o973
_journal_page_last o975
_journal_paper_doi 10.1107/S1600536801015252
_journal_volume 57
_journal_year 2001
_chemical_formula_iupac 'C18 H16 O7'
_chemical_formula_moiety 'C18 H16 O7'
_chemical_formula_sum 'C18 H16 O7'
_chemical_formula_weight 344.31
_chemical_name_common Pachypodol
_chemical_name_systematic
;
4,5'-dihydroxy-3,3',7-trimethoxyflavone
;
_space_group_IT_number 2
_symmetry_cell_setting triclinic
_symmetry_space_group_name_Hall '-P 1'
_symmetry_space_group_name_H-M 'P -1'
_cell_angle_alpha 97.64(5)
_cell_angle_beta 111.08(3)
_cell_angle_gamma 71.83(7)
_cell_formula_units_Z 2
_cell_length_a 9.399(6)
_cell_length_b 11.836(9)
_cell_length_c 8.041(3)
_cell_measurement_reflns_used 25
_cell_measurement_temperature 293(2)
_cell_measurement_theta_max 19.5
_cell_measurement_theta_min 11.0
_cell_volume 792.8(9)
_computing_cell_refinement
;
MSC/AFC Diffractometer Control Software
;
_computing_data_collection
;
MSC/AFC Diffractometer Control Software
(Molecular Structure Corporation, 1999a)
;
_computing_data_reduction 'TEXSAN for Windows (Molecular Structure Corporation, 1999b) '
_computing_molecular_graphics 'PLATON for Windows (Spek, 1999)'
_computing_publication_material 'TEXSAN for Windows'
_computing_structure_refinement 'SHELXL97 (Sheldrick, 1997)'
_computing_structure_solution 'SHELXS97 (Sheldrick, 1997)'
_diffrn_ambient_temperature 293(2)
_diffrn_measured_fraction_theta_full .996
_diffrn_measured_fraction_theta_max .996
_diffrn_measurement_device_type ' Rigaku AFC-7R'
_diffrn_measurement_method \w--2\q
_diffrn_radiation_monochromator graphite
_diffrn_radiation_source 'Rigaku rotating anode'
_diffrn_radiation_type MoK\a
_diffrn_radiation_wavelength .71069
_diffrn_reflns_av_R_equivalents .073
_diffrn_reflns_av_sigmaI/netI .073
_diffrn_reflns_limit_h_max 11
_diffrn_reflns_limit_h_min 0
_diffrn_reflns_limit_k_max 14
_diffrn_reflns_limit_k_min -13
_diffrn_reflns_limit_l_max 8
_diffrn_reflns_limit_l_min -9
_diffrn_reflns_number 2983
_diffrn_reflns_theta_full 25.05
_diffrn_reflns_theta_max 25.05
_diffrn_reflns_theta_min 2.58
_diffrn_standards_decay_% .81
_diffrn_standards_interval_count 150
_diffrn_standards_number 3
_exptl_absorpt_coefficient_mu .112
_exptl_absorpt_correction_type none
_exptl_crystal_colour yellow
_exptl_crystal_density_diffrn 1.442
_exptl_crystal_density_method 'not measured'
_exptl_crystal_description prismatic
_exptl_crystal_F_000 360
_exptl_crystal_size_max .60
_exptl_crystal_size_mid .20
_exptl_crystal_size_min .20
_refine_diff_density_max .20
_refine_diff_density_min -.29
_refine_ls_extinction_method none
_refine_ls_goodness_of_fit_ref 1.00
_refine_ls_hydrogen_treatment mixed
_refine_ls_matrix_type full
_refine_ls_number_parameters 233
_refine_ls_number_reflns 2798
_refine_ls_number_restraints 0
_refine_ls_restrained_S_all 1.00
_refine_ls_R_factor_all .131
_refine_ls_R_factor_gt .045
_refine_ls_shift/su_max <0.001
_refine_ls_shift/su_mean <0.001
_refine_ls_structure_factor_coef Fsqd
_refine_ls_weighting_details 'calc w = 1/[\s^2^(Fo^2^)+(0.0773P)^2^+0.0882P] where P = (Fo^2^+2Fc^2^)/3'
_refine_ls_weighting_scheme calc
_refine_ls_wR_factor_ref .155
_reflns_number_gt 1383
_reflns_number_total 2798
_reflns_threshold_expression I>2\s(I)
_cod_data_source_file ci6060.cif
_cod_data_source_block I
_cod_original_cell_volume 792.8(8)
_cod_database_code 2200638
_cod_database_fobs_code 2200638

loop_
_symmetry_equiv_pos_as_xyz
'x, y, z'
'-x, -y, -z'

loop_
_atom_site_label
_atom_site_fract_x
_atom_site_fract_y
_atom_site_fract_z
_atom_site_U_iso_or_equiv
_atom_site_adp_type
_atom_site_calc_flag
_atom_site_refinement_flags
_atom_site_occupancy
_atom_site_disorder_assembly
_atom_site_disorder_group
_atom_site_type_symbol
O1 .5549(2) .67398(16) .4730(3) .0416(6) Uani d . 1 . . O
O2 .7168(3) .30782(19) .1726(3) .0572(7) Uani d . 1 . . O
O3 .1697(2) .87229(17) .4575(3) .0447(6) Uani d . 1 . . O
O4 .7394(3) 1.0726(2) 1.0165(3) .0602(7) Uani d . 1 . . O
O5 .4334(2) 1.16198(17) .8146(3) .0500(6) Uani d . 1 . . O
O6 .0885(3) .6939(2) .2185(3) .0642(7) Uani d . 1 . . O
O7 .1743(3) .4917(2) .0539(3) .0666(8) Uani d . 1 . . O
C1 .4398(3) .7707(2) .5028(4) .0382(7) Uani d . 1 . . C
C2 .2840(3) .7803(2) .4158(4) .0384(7) Uani d . 1 . . C
C3 .2329(4) .6885(3) .2918(4) .0426(8) Uani d . 1 . . C
C4 .3578(3) .5905(2) .2616(4) .0390(7) Uani d . 1 . . C
C5 .3259(4) .4943(3) .1424(4) .0460(8) Uani d . 1 . . C
C6 .4496(4) .4029(3) .1164(4) .0484(8) Uani d . 1 . . C
C7 .6058(4) .4030(2) .2094(4) .0433(8) Uani d . 1 . . C
C8 .6428(4) .4942(3) .3299(4) .0426(8) Uani d . 1 . . C
C9 .5163(3) .5859(2) .3514(4) .0372(7) Uani d . 1 . . C
C10 .5142(3) .8505(2) .6393(4) .0365(7) Uani d . 1 . . C
C11 .6709(4) .8100(3) .7484(4) .0432(8) Uani d . 1 . . C
C12 .7448(4) .8843(3) .8746(4) .0457(8) Uani d . 1 . . C
C13 .6618(3) 1.0015(3) .8936(4) .0413(8) Uani d . 1 . . C
C14 .5040(3) 1.0443(2) .7858(4) .0382(7) Uani d . 1 . . C
C15 .4307(3) .9697(3) .6611(4) .0415(8) Uani d . 1 . . C
C16 .2678(4) 1.2085(3) .7215(5) .0558(9) Uani d . 1 . . C
C17 .0697(4) .9524(3) .3142(5) .0561(9) Uani d . 1 . . C
C18 .8813(5) .2993(3) .2640(6) .0685(11) Uani d . 1 . . C
H1 .672(4) 1.135(3) 1.015(5) .058 Uiso d . 1 . . H
H2 .4282 .3398 .0342 .057 Uiso d . 1 . . H
H3 .7287 .7294 .7367 .052 Uiso d . 1 . . H
H4 .8528 .8545 .9486 .054 Uiso d . 1 . . H
H5 .3221 .9994 .5897 .050 Uiso d . 1 . . H
H6 .2289 1.2846 .7701 .066 Uiso d . 1 . . H
H9 -.0047 1.0138 .3534 .067 Uiso d . 1 . . H
H10 .1336 .9858 .2785 .067 Uiso d . 1 . . H
H11 .0149 .9099 .2162 .067 Uiso d . 1 . . H
H12 .9042 .2967 .3882 .081 Uiso d . 1 . . H
H13 .9446 .2288 .2246 .081 Uiso d . 1 . . H
H14 .9037 .3665 .2377 .081 Uiso d . 1 . . H
H15 .117(4) .559(3) .095(5) .061 Uiso d . 1 . . H
H16 .7498 .4945 .3940 .051 Uiso d . 1 . . H
H7 .2508 1.2160 .5986 .066 Uiso d . 1 . . H
H8 .2125 1.1564 .7315 .066 Uiso d . 1 . . H

loop_
_atom_site_aniso_label
_atom_site_aniso_U_11
_atom_site_aniso_U_22
_atom_site_aniso_U_33
_atom_site_aniso_U_12
_atom_site_aniso_U_13
_atom_site_aniso_U_23
O1 .0384(12) .0310(11) .0449(12) -.0064(9) .0090(10) -.0107(9)
O2 .0589(15) .0388(13) .0642(16) -.0031(11) .0241(13) -.0135(11)
O3 .0400(12) .0361(12) .0487(13) -.0034(10) .0129(10) -.0058(10)
O4 .0475(14) .0438(14) .0659(16) -.0088(11) .0042(12) -.0234(13)
O5 .0404(13) .0330(12) .0616(15) -.0051(10) .0095(11) -.0132(10)
O6 .0426(14) .0515(14) .0832(18) -.0138(11) .0109(13) -.0205(13)
O7 .0529(16) .0486(15) .0804(19) -.0178(12) .0081(14) -.0246(13)
C1 .0423(19) .0264(15) .0414(18) -.0059(14) .0138(15) -.0037(13)
C2 .0386(18) .0284(16) .0444(19) -.0049(13) .0150(15) -.0033(13)
C3 .0376(19) .0375(17) .048(2) -.0121(14) .0094(15) -.0032(14)
C4 .0427(18) .0311(16) .0383(17) -.0100(14) .0096(14) -.0025(13)
C5 .049(2) .0374(18) .0465(19) -.0162(15) .0098(15) -.0088(15)
C6 .062(2) .0343(17) .0452(19) -.0148(16) .0167(17) -.0098(14)
C7 .052(2) .0294(16) .0467(19) -.0064(14) .0201(16) -.0029(14)
C8 .0458(19) .0326(16) .0445(19) -.0076(14) .0147(15) -.0052(14)
C9 .0436(18) .0300(16) .0359(17) -.0113(14) .0119(14) -.0042(13)
C10 .0379(17) .0329(16) .0358(16) -.0094(13) .0109(14) -.0023(13)
C11 .0444(19) .0305(16) .0480(19) -.0056(14) .0145(15) -.0063(14)
C12 .0367(17) .0429(18) .0446(19) -.0060(14) .0058(14) -.0065(15)
C13 .0404(18) .0378(18) .0408(18) -.0123(14) .0104(15) -.0090(14)
C14 .0434(18) .0259(15) .0431(18) -.0069(13) .0179(15) -.0087(13)
C15 .0344(17) .0347(17) .0461(19) -.0055(14) .0081(14) -.0036(14)
C16 .043(2) .0390(19) .071(2) -.0038(15) .0109(17) -.0051(17)
C17 .051(2) .0409(19) .062(2) -.0023(16) .0109(17) .0015(17)
C18 .063(3) .050(2) .089(3) -.0011(18) .037(2) -.0074(19)

loop_
_atom_type_symbol
_atom_type_description
_atom_type_scat_dispersion_real
_atom_type_scat_dispersion_imag
_atom_type_scat_source
C C .0033 .0016 'International Tables Vol C Tables 4.2.6.8 and 6.1.1.4'
H H .0000 .0000 'International Tables Vol C Tables 4.2.6.8 and 6.1.1.4'
O O .0106 .0060 'International Tables Vol C Tables 4.2.6.8 and 6.1.1.4'

loop_
_geom_angle_atom_site_label_1
_geom_angle_atom_site_label_2
_geom_angle_atom_site_label_3
_geom_angle
C9 O1 C1 121.4(2)
C7 O2 C18 118.5(3)
C2 O3 C17 114.3(2)
C13 O4 H1 105(3)
C14 O5 C16 117.8(2)
C5 O7 H15 102(2)
C2 C1 O1 120.5(2)
C2 C1 C10 129.5(3)
O1 C1 C10 109.9(2)
C1 C2 O3 120.0(3)
C1 C2 C3 121.6(3)
O3 C2 C3 118.0(3)
O6 C3 C4 122.5(3)
O6 C3 C2 121.7(3)
C4 C3 C2 115.8(3)
C9 C4 C5 117.3(3)
C9 C4 C3 120.5(3)
C5 C4 C3 122.2(3)
O7 C5 C6 119.5(3)
O7 C5 C4 120.4(3)
C6 C5 C4 120.1(3)
C5 C6 C7 120.1(3)
C5 C6 H2 120
C7 C6 H2 120
O2 C7 C6 114.5(3)
O2 C7 C8 123.7(3)
C6 C7 C8 121.8(3)
C9 C8 C7 116.8(3)
C9 C8 H16 121
C7 C8 H16 122
O1 C9 C8 116.1(3)
O1 C9 C4 120.1(3)
C8 C9 C4 123.8(3)
C11 C10 C15 117.9(3)
C11 C10 C1 120.3(3)
C15 C10 C1 121.7(3)
C10 C11 C12 121.4(3)
C10 C11 H3 119
C12 C11 H3 120
C13 C12 C11 120.1(3)
C13 C12 H4 120
C11 C12 H4 120
O4 C13 C12 118.5(3)
O4 C13 C14 121.8(3)
C12 C13 C14 119.7(3)
O5 C14 C15 125.1(3)
O5 C14 C13 114.9(3)
C15 C14 C13 120.0(3)
C14 C15 C10 120.9(3)
C14 C15 H5 119
C10 C15 H5 120
O5 C16 H6 110
O5 C16 H7 109
H6 C16 H7 109
O5 C16 H8 110
H6 C16 H8 110
H7 C16 H8 109
O3 C17 H9 109
O3 C17 H10 109
H9 C17 H10 110
O3 C17 H11 109
H9 C17 H11 110
H10 C17 H11 110
O2 C18 H12 110
O2 C18 H13 109
H12 C18 H13 110
O2 C18 H14 109
H12 C18 H14 110
H13 C18 H14 109

loop_
_geom_bond_atom_site_label_1
_geom_bond_atom_site_label_2
_geom_bond_site_symmetry_2
_geom_bond_distance
_geom_bond_publ_flag
O1 C9 . 1.372(3) ?
O1 C1 . 1.371(3) ?
O2 C7 . 1.358(4) ?
O2 C18 . 1.431(4) ?
O3 C2 . 1.373(3) ?
O3 C17 . 1.437(4) ?
O4 C13 . 1.364(4) ?
O4 H1 . .81(3) ?
O5 C14 . 1.372(3) ?
O5 C16 . 1.422(4) ?
O6 C3 . 1.255(4) ?
O7 C5 . 1.353(4) ?
O7 H15 . .91(3) ?
C1 C2 . 1.352(4) ?
C1 C10 . 1.472(4) ?
C2 C3 . 1.448(4) ?
C3 C4 . 1.436(4) ?
C4 C9 . 1.389(4) ?
C4 C5 . 1.422(4) ?
C5 C6 . 1.377(5) ?
C6 C7 . 1.388(4) ?
C6 H2 . .95 ?
C7 C8 . 1.393(4) ?
C8 C9 . 1.384(4) ?
C8 H16 . .95 ?
C10 C11 . 1.382(4) ?
C10 C15 . 1.408(4) ?
C11 C12 . 1.386(4) ?
C11 H3 . .95 ?
C12 C13 . 1.381(4) ?
C12 H4 . .95 ?
C13 C14 . 1.390(4) ?
C14 C15 . 1.380(4) ?
C15 H5 . .95 ?
C16 H6 . .95 ?
C16 H7 . .96 ?
C16 H8 . .95 ?
C17 H9 . .95 ?
C17 H10 . .95 ?
C17 H11 . .95 ?
C18 H12 . .95 ?
C18 H13 . .95 ?
C18 H14 . .95 ?

loop_
_geom_hbond_atom_site_label_D
_geom_hbond_atom_site_label_H
_geom_hbond_atom_site_label_A
_geom_hbond_site_symmetry_A
_geom_hbond_distance_DH
_geom_hbond_distance_HA
_geom_hbond_distance_DA
_geom_hbond_angle_DHA
_geom_hbond_publ_flag
O4 H1 O2 1_566 .81(4) 2.33(4) 2.875(4) 125(3) yes
O4 H1 O5 1_555 .81(4) 2.20(4) 2.688(4) 120(3) yes
O7 H15 O6 1_555 .91(4) 1.76(3) 2.618(4) 156(4) yes
C6 H2 O5 1_544 .95 2.56 3.494(5) 167 yes
C11 H3 O1 1_555 .95 2.32 2.664(4) 100 yes
C15 H5 O3 1_555 .95 2.30 2.898(4) 121 yes
C17 H9 O3 2_576 .95 2.53 3.433(5) 160 yes
C17 H11 O6 1_555 .95 2.43 3.020(5) 120 yes

loop_
_geom_torsion_atom_site_label_1
_geom_torsion_atom_site_label_2
_geom_torsion_atom_site_label_3
_geom_torsion_atom_site_label_4
_geom_torsion
C9 O1 C1 C2 1.7(4)
C9 O1 C1 C10 179.8(2)
O1 C1 C2 O3 174.5(3)
C10 C1 C2 O3 -3.2(5)
O1 C1 C2 C3 1.4(5)
C10 C1 C2 C3 -176.4(3)
C17 O3 C2 C1 116.6(3)
C17 O3 C2 C3 -70.0(4)
C1 C2 C3 O6 175.9(3)
O3 C2 C3 O6 2.6(5)
C1 C2 C3 C4 -2.8(4)
O3 C2 C3 C4 -176.1(3)
O6 C3 C4 C9 -177.3(3)
C2 C3 C4 C9 1.5(4)
O6 C3 C4 C5 1.8(5)
C2 C3 C4 C5 -179.5(3)
C9 C4 C5 O7 178.4(3)
C3 C4 C5 O7 -.7(5)
C9 C4 C5 C6 -1.6(5)
C3 C4 C5 C6 179.3(3)
O7 C5 C6 C7 -178.5(3)
C4 C5 C6 C7 1.4(5)
C18 O2 C7 C6 -179.1(3)
C18 O2 C7 C8 .9(5)
C5 C6 C7 O2 179.7(3)
C5 C6 C7 C8 -.3(5)
O2 C7 C8 C9 179.3(3)
C6 C7 C8 C9 -.7(5)
C1 O1 C9 C8 178.5(3)
C1 O1 C9 C4 -3.1(4)
C7 C8 C9 O1 178.9(3)
C7 C8 C9 C4 .5(5)
C5 C4 C9 O1 -177.7(3)
C3 C4 C9 O1 1.4(4)
C5 C4 C9 C8 .6(5)
C3 C4 C9 C8 179.7(3)
C2 C1 C10 C11 161.4(3)
O1 C1 C10 C11 -16.6(4)
C2 C1 C10 C15 -19.9(5)
O1 C1 C10 C15 162.2(3)
C15 C10 C11 C12 -.6(5)
C1 C10 C11 C12 178.2(3)
C10 C11 C12 C13 .0(5)
C11 C12 C13 O4 -178.6(3)
C11 C12 C13 C14 .1(5)
C16 O5 C14 C15 6.4(4)
C16 O5 C14 C13 -173.9(3)
O4 C13 C14 O5 -.7(4)
C12 C13 C14 O5 -179.5(3)
O4 C13 C14 C15 179.0(3)
C12 C13 C14 C15 .3(5)
O5 C14 C15 C10 178.9(3)
C13 C14 C15 C10 -.9(5)
C11 C10 C15 C14 1.0(5)
C1 C10 C15 C14 -177.8(3)

loop_
_cod_related_entry_id
_cod_related_entry_database
_cod_related_entry_code
1 ChemSpider 4444996
